data_2104037
loop_
_publ_author_name
'Redhammer, G\"unther J.'
'Ohashi, Haruo'
'Roth, Georg'

_publ_section_title
;
 Single-crystal structure refinement of NaTiSi~2~O~6~ clinopyroxene at
 low temperatures (298<<i>T</i><100K)
;
_journal_issue 6
_journal_name_full 'Acta Crystallographica Section B'
_journal_page_first 730
_journal_page_last 746
_journal_paper_doi 10.1107/S0108768103022018
_journal_volume 59
_journal_year 2003
_chemical_formula_moiety 'O6 Na1 Si2 Ti1'
_chemical_formula_sum 'Na O6 Si2 Ti'
_chemical_formula_weight 223.07
_space_group_IT_number 2
_symmetry_cell_setting triclinic
_symmetry_space_group_name_Hall '-P 1'
_symmetry_space_group_name_H-M 'P -1'
_audit_creation_method 'WinGX routine CIF_UPDATE'
_cell_angle_alpha 84.83(2)
_cell_angle_beta 77.69(2)
_cell_angle_gamma 77.71(2)
_cell_formula_units_Z 2
_cell_length_a 5.3019(16)
_cell_length_b 6.5645(19)
_cell_length_c 6.589(2)
_cell_measurement_reflns_used 1911
_cell_measurement_temperature 190.0(10)
_cell_measurement_theta_max 32.28
_cell_measurement_theta_min 2.1
_cell_volume 218.68(12)
_computing_cell_refinement 'STOE X-AREA'
_computing_data_collection 'STOE X-AREA'
_computing_data_reduction 'STOE X-AREA'
_computing_structure_refinement 'shelxl-97 (sheldrick, 1997b)'
_computing_structure_solution 'SHELXS-97 (Sheldrick, 1997a)'
_diffrn_measured_fraction_theta_full 0.916
_diffrn_measured_fraction_theta_max 0.916
_diffrn_measurement_device '2-circle goniometer'
_diffrn_measurement_device_type 'STOE IPDS 2'
_diffrn_measurement_method 'rotation method'
_diffrn_radiation_type mok\a
_diffrn_radiation_wavelength 0.71073
_diffrn_reflns_av_R_equivalents 0.0333
_diffrn_reflns_limit_h_max 6
_diffrn_reflns_limit_h_min -6
_diffrn_reflns_limit_k_max 8
_diffrn_reflns_limit_k_min -7
_diffrn_reflns_limit_l_max 8
_diffrn_reflns_limit_l_min -8
_diffrn_reflns_number 1514
_diffrn_reflns_theta_full 26.36
_diffrn_reflns_theta_max 26.36
_diffrn_reflns_theta_min 4.01
_exptl_absorpt_coefficient_mu 2.553
_exptl_absorpt_correction_type none
_exptl_crystal_colour blue
_exptl_crystal_density_diffrn 3.388
_exptl_crystal_density_method 'not measured'
_exptl_crystal_description prismatic
_exptl_crystal_F_000 218
_exptl_crystal_size_max 0.17
_exptl_crystal_size_mid 0.10
_exptl_crystal_size_min 0.08
_refine_diff_density_max 0.451
_refine_diff_density_min -0.395
_refine_ls_extinction_method none
_refine_ls_goodness_of_fit_ref 1.143
_refine_ls_matrix_type full
_refine_ls_number_parameters 48
_refine_ls_number_reflns 814
_refine_ls_number_restraints 8
_refine_ls_restrained_S_all 1.148
_refine_ls_R_factor_gt 0.0279
_refine_ls_shift/su_max 0
_refine_ls_structure_factor_coef Fsqd
_refine_ls_weighting_details 'calc w=1/[\s^2^(Fo^2^)+(0.0154P)^2^+0.2991P] where P=(Fo^2^+2Fc^2^)/3'
_refine_ls_weighting_scheme calc
_refine_ls_wR_factor_ref 0.0551
_reflns_number_gt 673
_reflns_number_total 814
_reflns_threshold_expression >2sigma(I)
_cod_data_source_file ws5001.cif
_cod_data_source_block 190
_cod_original_cell_volume 218.68(11)
_cod_original_sg_symbol_H-M P-1
_cod_original_formula_sum 'Na1 O6 Si2 Ti1'
_cod_database_code 2104037
_cod_database_fobs_code 2104037

loop_
_symmetry_equiv_pos_as_xyz
'x, y, z'
'-x, -y, -z'

loop_
_atom_site_label
_atom_site_fract_x
_atom_site_fract_y
_atom_site_fract_z
_atom_site_U_iso_or_equiv
_atom_site_adp_type
_atom_site_calc_flag
_atom_site_refinement_flags
_atom_site_occupancy
_atom_site_type_symbol
Na1 0.7564(7) 0.8040(4) 0.7006(5) 0.0081(3) Uani d . 1 Na
Ti1 0.2556(3) 0.59831(19) 0.9038(2) 0.00137(13) Uiso d . 1 Ti
Si1 0.7415(3) 0.2998(3) 0.6156(3) 0.0016(3) Uiso d D 1 Si
Si2 1.2406(3) 0.1217(3) 0.7950(3) 0.0008(3) Uiso d D 1 Si
O1 0.8056(7) 0.3940(7) 0.3840(7) 0.0036(8) Uiso d D 1 O
O2 0.6438(7) 0.4643(7) 0.8023(7) 0.0018(8) Uiso d D 1 O
O3 0.5166(7) 0.1564(7) 0.6388(7) 0.0022(8) Uiso d D 1 O
O4 1.0144(8) 0.1410(8) 0.6563(8) 0.0044(8) Uiso d D 1 O
O5 1.1489(8) 0.3042(7) 0.9603(7) 0.0040(8) Uiso d D 1 O
O6 1.3022(8) -0.1121(7) 0.8915(8) 0.0045(9) Uiso d D 1 O

loop_
_atom_site_aniso_label
_atom_site_aniso_U_11
_atom_site_aniso_U_22
_atom_site_aniso_U_33
_atom_site_aniso_U_12
_atom_site_aniso_U_13
_atom_site_aniso_U_23
Na1 0.0064(6) 0.0042(13) 0.0119(15) 0.0026(9) -0.0019(9) 0.0013(5)

loop_
_atom_type_symbol
_atom_type_description
_atom_type_scat_dispersion_real
_atom_type_scat_dispersion_imag
_atom_type_scat_source
Na Na 0.0362 0.0249 'International Tables Vol C Tables 4.2.6.8 and 6.1.1.4'
Ti Ti 0.2776 0.4457 'International Tables Vol C Tables 4.2.6.8 and 6.1.1.4'
Si Si 0.0817 0.0704 'International Tables Vol C Tables 4.2.6.8 and 6.1.1.4'
O O 0.0106 0.006 'International Tables Vol C Tables 4.2.6.8 and 6.1.1.4'

loop_
_geom_angle_atom_site_label_1
_geom_angle_atom_site_label_2
_geom_angle_atom_site_label_3
_geom_angle_site_symmetry_1
_geom_angle_site_symmetry_3
_geom_angle
O1 Na1 O5 2_766 2_767 78.18(17)
O1 Na1 O2 2_766 . 83.69(17)
O5 Na1 O2 2_767 . 70.73(8)
O1 Na1 O3 2_766 1_565 138.58(17)
O5 Na1 O3 2_767 1_565 119.8(2)
O2 Na1 O3 . 1_565 136.2(2)
O1 Na1 O4 2_766 2_766 65.06(16)
O5 Na1 O4 2_767 2_766 140.0(2)
O2 Na1 O4 . 2_766 117.8(2)
O3 Na1 O4 1_565 2_766 82.48(8)
O1 Na1 O6 2_766 1_465 156.53(9)
O5 Na1 O6 2_767 1_465 83.63(18)
O2 Na1 O6 . 1_465 76.33(17)
O3 Na1 O6 1_565 1_465 64.07(16)
O4 Na1 O6 2_766 1_465 135.84(18)
O1 Na1 O4 2_766 1_565 83.16(17)
O5 Na1 O4 2_767 1_565 93.58(19)
O2 Na1 O4 . 1_565 161.32(18)
O3 Na1 O4 1_565 1_565 60.21(16)
O4 Na1 O4 2_766 1_565 67.8(2)
O6 Na1 O4 1_465 1_565 112.9(2)
O1 Na1 O3 2_766 2_666 112.4(2)
O5 Na1 O3 2_767 2_666 157.47(18)
O2 Na1 O3 . 2_666 90.15(18)
O3 Na1 O3 1_565 2_666 66.24(19)
O4 Na1 O3 2_766 2_666 59.46(16)
O6 Na1 O3 1_465 2_666 80.23(17)
O4 Na1 O3 1_565 2_666 107.13(7)
O1 Na1 Si1 2_766 2_766 31.77(11)
O5 Na1 Si1 2_767 2_766 108.30(16)
O2 Na1 Si1 . 2_766 102.84(16)
O3 Na1 Si1 1_565 2_766 111.61(12)
O4 Na1 Si1 2_766 2_766 33.34(11)
O6 Na1 Si1 1_465 2_766 167.22(19)
O4 Na1 Si1 1_565 2_766 71.80(13)
O3 Na1 Si1 2_666 2_766 87.03(13)
O1 Na1 Si2 2_766 1_465 170.24(16)
O5 Na1 Si2 2_767 1_465 103.27(17)
O2 Na1 Si2 . 1_465 105.96(15)
O3 Na1 Si2 1_565 1_465 32.56(10)
O4 Na1 Si2 2_766 1_465 110.40(12)
O6 Na1 Si2 1_465 1_465 31.51(11)
O4 Na1 Si2 1_565 1_465 87.10(13)
O3 Na1 Si2 2_666 1_465 69.85(12)
Si1 Na1 Si2 2_766 1_465 142.70(5)
O1 Na1 Ti1 2_766 1_655 38.13(12)
O5 Na1 Ti1 2_767 1_655 41.47(11)
O2 Na1 Ti1 . 1_655 81.88(11)
O3 Na1 Ti1 1_565 1_655 136.09(18)
O4 Na1 Ti1 2_766 1_655 98.94(15)
O6 Na1 Ti1 1_465 1_655 125.06(15)
O4 Na1 Ti1 1_565 1_655 79.58(12)
O3 Na1 Ti1 2_666 1_655 149.93(18)
Si1 Na1 Ti1 2_766 1_655 66.86(9)
Si2 Na1 Ti1 1_465 1_655 140.21(15)
O1 Na1 Ti1 2_766 . 123.20(14)
O5 Na1 Ti1 2_767 . 79.62(12)
O2 Na1 Ti1 . . 39.59(10)
O3 Na1 Ti1 1_565 . 97.63(14)
O4 Na1 Ti1 2_766 . 133.56(19)
O6 Na1 Ti1 1_465 . 37.49(12)
O4 Na1 Ti1 1_565 . 149.85(18)
O3 Na1 Ti1 2_666 . 78.01(12)
Si1 Na1 Ti1 2_766 . 138.28(14)
Si2 Na1 Ti1 1_465 . 66.39(8)
Ti1 Na1 Ti1 1_655 . 111.24(4)
O6 Ti1 O1 1_465 2_666 95.59(9)
O6 Ti1 O2 1_465 . 97.17(18)
O1 Ti1 O2 2_666 . 90.01(18)
O6 Ti1 O2 1_465 2_667 92.57(19)
O1 Ti1 O2 2_666 2_667 169.8(2)
O2 Ti1 O2 . 2_667 82.93(18)
O6 Ti1 O5 1_465 1_455 169.8(2)
O1 Ti1 O5 2_666 1_455 89.42(19)
O2 Ti1 O5 . 1_455 91.66(17)
O2 Ti1 O5 2_667 1_455 83.48(9)
O6 Ti1 O5 1_465 2_667 89.82(18)
O1 Ti1 O5 2_666 2_667 94.58(18)
O2 Ti1 O5 . 2_667 171.23(9)
O2 Ti1 O5 2_667 2_667 91.50(17)
O5 Ti1 O5 1_455 2_667 80.94(19)
O6 Ti1 Ti1 1_465 2_667 96.46(14)
O1 Ti1 Ti1 2_666 2_667 131.65(16)
O2 Ti1 Ti1 . 2_667 42.06(13)
O2 Ti1 Ti1 2_667 2_667 40.87(11)
O5 Ti1 Ti1 1_455 2_667 86.70(12)
O5 Ti1 Ti1 2_667 2_667 132.02(15)
O6 Ti1 Na1 1_465 1_455 83.09(14)
O1 Ti1 Na1 2_666 1_455 47.88(14)
O2 Ti1 Na1 . 1_455 137.37(14)
O2 Ti1 Na1 2_667 1_455 139.69(15)
O5 Ti1 Na1 1_455 1_455 93.84(13)
O5 Ti1 Na1 2_667 1_455 48.62(14)
Ti1 Ti1 Na1 2_667 1_455 179.26(7)
O6 Ti1 Na1 1_465 . 49.22(14)
O1 Ti1 Na1 2_666 . 85.85(14)
O2 Ti1 Na1 . . 49.03(13)
O2 Ti1 Na1 2_667 . 94.95(13)
O5 Ti1 Na1 1_455 . 140.31(15)
O5 Ti1 Na1 2_667 . 138.70(15)
Ti1 Ti1 Na1 2_667 . 68.03(6)
Na1 Ti1 Na1 1_455 . 111.24(5)
O6 Ti1 Ti1 1_465 2_567 129.95(16)
O1 Ti1 Ti1 2_666 2_567 92.65(13)
O2 Ti1 Ti1 . 2_567 132.17(14)
O2 Ti1 Ti1 2_667 2_567 86.74(12)
O5 Ti1 Ti1 1_455 2_567 40.69(12)
O5 Ti1 Ti1 2_667 2_567 40.25(13)
Ti1 Ti1 Ti1 2_667 2_567 113.84(4)
Na1 Ti1 Ti1 1_455 2_567 66.88(6)
Na1 Ti1 Ti1 . 2_567 178.12(6)
O6 Ti1 Na1 1_465 2_667 133.82(17)
O1 Ti1 Na1 2_666 2_667 130.51(16)
O2 Ti1 Na1 . 2_667 86.77(13)
O2 Ti1 Na1 2_667 2_667 42.05(13)
O5 Ti1 Na1 1_455 2_667 41.43(14)
O5 Ti1 Na1 2_667 2_667 84.57(14)
Ti1 Ti1 Na1 2_667 2_667 57.42(6)
Na1 Ti1 Na1 1_455 2_667 123.31(5)
Na1 Ti1 Na1 . 2_667 125.45(5)
Ti1 Ti1 Na1 2_567 2_667 56.42(6)
O1 Si1 O2 . . 117.4(3)
O1 Si1 O3 . . 110.3(2)
O2 Si1 O3 . . 107.3(2)
O1 Si1 O4 . . 106.4(2)
O2 Si1 O4 . . 108.1(3)
O3 Si1 O4 . . 106.8(3)
O1 Si1 Na1 . 2_766 52.18(16)
O2 Si1 Na1 . 2_766 132.86(17)
O3 Si1 Na1 . 2_766 119.5(2)
O4 Si1 Na1 . 2_766 54.29(18)
O1 Si1 Na1 . 1_545 120.0(2)
O2 Si1 Na1 . 1_545 122.37(18)
O3 Si1 Na1 . 1_545 47.01(16)
O4 Si1 Na1 . 1_545 59.88(18)
Na1 Si1 Na1 2_766 1_545 88.44(8)
O1 Si1 Na1 . . 78.77(19)
O2 Si1 Na1 . . 40.62(16)
O3 Si1 Na1 . . 137.00(18)
O4 Si1 Na1 . . 110.50(19)
Na1 Si1 Na1 2_766 . 99.63(11)
Na1 Si1 Na1 1_545 . 160.02(12)
O6 Si2 O5 . . 115.9(3)
O6 Si2 O4 . . 109.2(3)
O5 Si2 O4 . . 108.7(2)
O6 Si2 O3 . 1_655 105.6(2)
O5 Si2 O3 . 1_655 108.6(3)
O4 Si2 O3 . 1_655 108.6(3)
O6 Si2 Na1 . 1_645 52.78(16)
O5 Si2 Na1 . 1_645 129.91(18)
O4 Si2 Na1 . 1_645 121.2(2)
O3 Si2 Na1 1_655 1_645 52.79(16)
O6 Si2 Na1 . 2_766 119.1(2)
O5 Si2 Na1 . 2_766 124.56(19)
O4 Si2 Na1 . 2_766 46.58(18)
O3 Si2 Na1 1_655 2_766 62.03(18)
Na1 Si2 Na1 1_645 2_766 89.92(8)
O6 Si2 Na1 . 2_767 77.3(2)
O5 Si2 Na1 . 2_767 40.11(17)
O4 Si2 Na1 . 2_767 135.5(2)
O3 Si2 Na1 1_655 2_767 111.74(19)
Na1 Si2 Na1 1_645 2_767 98.20(11)
Na1 Si2 Na1 2_766 2_767 163.09(11)
Si1 O1 Ti1 . 2_666 146.5(3)
Si1 O1 Na1 . 2_766 96.0(2)
Ti1 O1 Na1 2_666 2_766 93.99(19)
Si1 O2 Ti1 . . 122.8(2)
Si1 O2 Ti1 . 2_667 123.6(2)
Ti1 O2 Ti1 . 2_667 97.07(18)
Si1 O2 Na1 . . 113.4(2)
Ti1 O2 Na1 . . 91.38(18)
Ti1 O2 Na1 2_667 . 102.59(19)
Si1 O3 Si2 . 1_455 139.8(3)
Si1 O3 Na1 . 1_545 103.4(2)
Si2 O3 Na1 1_455 1_545 94.6(2)
Si1 O3 Na1 . 2_666 116.1(2)
Si2 O3 Na1 1_455 2_666 87.62(18)
Na1 O3 Na1 1_545 2_666 113.76(19)
Si2 O4 Si1 . . 140.1(4)
Si2 O4 Na1 . 2_766 104.3(2)
Si1 O4 Na1 . 2_766 92.4(2)
Si2 O4 Na1 . 1_545 115.9(2)
Si1 O4 Na1 . 1_545 89.49(19)
Na1 O4 Na1 2_766 1_545 112.2(2)
Si2 O5 Ti1 . 1_655 123.8(3)
Si2 O5 Ti1 . 2_667 120.4(2)
Ti1 O5 Ti1 1_655 2_667 99.06(19)
Si2 O5 Na1 . 2_767 114.2(2)
Ti1 O5 Na1 1_655 2_767 103.2(2)
Ti1 O5 Na1 2_667 2_767 89.91(19)
Si2 O6 Ti1 . 1_645 148.9(3)
Si2 O6 Na1 . 1_645 95.7(2)
Ti1 O6 Na1 1_645 1_645 93.3(2)

loop_
_geom_bond_atom_site_label_1
_geom_bond_atom_site_label_2
_geom_bond_site_symmetry_2
_geom_bond_distance
Na1 O1 2_766 2.385(5)
Na1 O5 2_767 2.406(5)
Na1 O2 . 2.430(5)
Na1 O3 1_565 2.436(5)
Na1 O4 2_766 2.440(6)
Na1 O6 1_465 2.440(6)
Na1 O4 1_565 2.802(6)
Na1 O3 2_666 2.877(6)
Na1 Si1 2_766 3.002(4)
Na1 Si2 1_465 3.049(4)
Na1 Ti1 1_655 3.207(3)
Na1 Ti1 . 3.217(3)
Ti1 O6 1_465 1.961(5)
Ti1 O1 2_666 1.985(5)
Ti1 O2 . 2.050(4)
Ti1 O2 2_667 2.099(5)
Ti1 O5 1_455 2.105(5)
Ti1 O5 2_667 2.124(4)
Ti1 Ti1 2_667 3.110(3)
Ti1 Na1 1_455 3.207(3)
Ti1 Ti1 2_567 3.217(3)
Ti1 Na1 2_667 3.5405(18)
Si1 O1 . 1.589(4)
Si1 O2 . 1.636(5)
Si1 O3 . 1.645(4)
Si1 O4 . 1.651(4)
Si1 Na1 2_766 3.002(4)
Si1 Na1 1_545 3.240(3)
Si2 O6 . 1.601(5)
Si2 O5 . 1.619(5)
Si2 O4 . 1.634(4)
Si2 O3 1_655 1.646(4)
Si2 Na1 1_645 3.049(4)
Si2 Na1 2_766 3.255(3)
Si2 Na1 2_767 3.407(4)
O1 Ti1 2_666 1.985(5)
O1 Na1 2_766 2.385(5)
O2 Ti1 2_667 2.099(5)
O3 Si2 1_455 1.646(4)
O3 Na1 1_545 2.436(5)
O3 Na1 2_666 2.877(6)
O4 Na1 2_766 2.440(6)
O4 Na1 1_545 2.802(6)
O5 Ti1 1_655 2.105(5)
O5 Ti1 2_667 2.124(4)
O5 Na1 2_767 2.406(5)
O6 Ti1 1_645 1.961(5)
O6 Na1 1_645 2.440(6)
